data_1510650
loop_
_publ_author_name
'Smith, R.W.'
'Keszler, D.A.'

_publ_section_title
;
 Syntheses and crystal structures of the alpha- and beta-forms of the
 orthoborate Sr2 Cu (B O3)2
;
_journal_name_full 'Journal of Solid State Chemistry'
_journal_page_first 305
_journal_page_last 313
_journal_paper_doi 10.1016/0022-4596(89)90019-4
_journal_volume 81
_journal_year 1989
_chemical_formula_sum 'B2 Cu O6 Sr2'
_chemical_name_systematic 'Sr2 Cu (B O3)2'
_space_group_IT_number 14
_symmetry_space_group_name_Hall '-P 2ybc'
_symmetry_space_group_name_H-M 'P 1 21/c 1'
_cell_angle_alpha 90
_cell_angle_beta 116.98
_cell_angle_gamma 90
_cell_formula_units_Z 2
_cell_length_a 5.707
_cell_length_b 8.796
_cell_length_c 6.027
_cell_volume 269.620
_citation_journal_id_ASTM JSSCBI
_cod_data_source_file boron_132.cif
_cod_data_source_block B2Cu1O6Sr2
_cod_original_cell_volume 269.6201
_cod_original_formula_sum 'B2 Cu1 O6 Sr2'
_cod_database_code 1510650

loop_
_symmetry_equiv_pos_as_xyz
x,y,z
-x,y+1/2,-z+1/2
-x,-y,-z
x,-y-1/2,z-1/2

loop_
_atom_site_label
_atom_site_type_symbol
_atom_site_fract_x
_atom_site_fract_y
_atom_site_fract_z
_atom_site_occupancy
_atom_site_U_iso_or_equiv
O2 O-2 0.0375 0.1863 0.185 1 0.0
O1 O-2 0.795 0.4068 0.1813 1 0.0
B1 B+3 0.805 0.2521 0.6597 1 0.0
Cu1 Cu+2 0 0 0 1 0.0
Sr1 Sr+2 0.3285 0.1049 0.6591 1 0.0
O3 O-2 0.5909 0.3388 0.6146 1 0.0
